data_7200470
loop_
_publ_author_name
'Dai, Fangna'
'He, Haiyan'
'Xie, Aiping'
'Chu, Guodong'
'Sun, Daofeng'
'Ke, Yanxiong'

_publ_section_title
;
 Self-assembly of a novel metal--organic coordination cage (MOCC) based
 on a new flexible dicarboxylate ligand: synthesis, crystal structure
 and magnetic property
;
_journal_issue 1
_journal_name_full CrystEngComm
_journal_page_first 47
_journal_paper_doi 10.1039/b816015p
_journal_volume 11
_journal_year 2009
_chemical_formula_sum 'C124 H152 Mn4 N8 O28 S8'
_chemical_formula_weight 2678.78
_chemical_name_systematic
;
?
;
_space_group_IT_number 14
_symmetry_cell_setting monoclinic
_symmetry_space_group_name_Hall '-P 2ybc'
_symmetry_space_group_name_H-M 'P 1 21/c 1'
_atom_sites_solution_hydrogens geom
_atom_sites_solution_primary direct
_atom_sites_solution_secondary difmap
_audit_creation_method SHELXL-97
_cell_angle_alpha 90.00
_cell_angle_beta 100.444(2)
_cell_angle_gamma 90.00
_cell_formula_units_Z 4
_cell_length_a 23.922(2)
_cell_length_b 23.154(2)
_cell_length_c 28.130(3)
_cell_measurement_reflns_used 5869
_cell_measurement_temperature 273(2)
_cell_measurement_theta_max 22.54
_cell_measurement_theta_min 2.38
_cell_volume 15323(2)
_computing_structure_refinement 'SHELXL-97 (Sheldrick, 1997)'
_diffrn_ambient_temperature 273(2)
_diffrn_measured_fraction_theta_full 0.970
_diffrn_measured_fraction_theta_max 0.970
_diffrn_radiation_monochromator graphite
_diffrn_radiation_source 'fine-focus sealed tube'
_diffrn_radiation_type MoK\a
_diffrn_radiation_wavelength 0.71073
_diffrn_reflns_av_R_equivalents 0.0552
_diffrn_reflns_av_sigmaI/netI 0.0975
_diffrn_reflns_limit_h_max 30
_diffrn_reflns_limit_h_min -30
_diffrn_reflns_limit_k_max 15
_diffrn_reflns_limit_k_min -30
_diffrn_reflns_limit_l_max 35
_diffrn_reflns_limit_l_min -34
_diffrn_reflns_number 90283
_diffrn_reflns_theta_full 27.65
_diffrn_reflns_theta_max 27.65
_diffrn_reflns_theta_min 0.87
_exptl_absorpt_coefficient_mu 0.494
_exptl_absorpt_correction_T_max 0.9296
_exptl_absorpt_correction_T_min 0.8659
_exptl_absorpt_correction_type multi-scan
_exptl_crystal_colour colorless
_exptl_crystal_density_diffrn 1.161
_exptl_crystal_density_method 'not measured'
_exptl_crystal_description block
_exptl_crystal_F_000 5616
_exptl_crystal_size_max 0.30
_exptl_crystal_size_mid 0.20
_exptl_crystal_size_min 0.15
_refine_diff_density_max 1.487
_refine_diff_density_min -0.837
_refine_diff_density_rms 0.086
_refine_ls_extinction_method none
_refine_ls_goodness_of_fit_ref 0.850
_refine_ls_matrix_type full
_refine_ls_number_parameters 1369
_refine_ls_number_reflns 34664
_refine_ls_number_restraints 6
_refine_ls_restrained_S_all 0.856
_refine_ls_R_factor_all 0.1295
_refine_ls_R_factor_gt 0.0701
_refine_ls_shift/su_max 0.079
_refine_ls_shift/su_mean 0.001
_refine_ls_structure_factor_coef Fsqd
_refine_ls_weighting_details 'calc w=1/[\s^2^(Fo^2^)+(0.1171P)^2^+0.0000P] where P=(Fo^2^+2Fc^2^)/3'
_refine_ls_weighting_scheme calc
_refine_ls_wR_factor_gt 0.1866
_refine_ls_wR_factor_ref 0.2103
_reflns_number_gt 14664
_reflns_number_total 34664
_reflns_threshold_expression >2sigma(I)
_cod_data_source_file b816015p.txt
_cod_data_source_block squeezed
_cod_original_cell_volume 15323(3)
_cod_original_sg_symbol_H-M P21/c
_cod_database_code 7200470

loop_
_symmetry_equiv_pos_as_xyz
'x, y, z'
'-x, y+1/2, -z+1/2'
'-x, -y, -z'
'x, -y-1/2, z-1/2'

loop_
_atom_site_label
_atom_site_type_symbol
_atom_site_fract_x
_atom_site_fract_y
_atom_site_fract_z
_atom_site_U_iso_or_equiv
_atom_site_adp_type
_atom_site_occupancy
_atom_site_symmetry_multiplicity
_atom_site_calc_flag
_atom_site_refinement_flags
_atom_site_disorder_assembly
_atom_site_disorder_group
O19 O 0.67358(13) 0.48747(14) 0.53435(15) 0.1070(11) Uani 1 1 d . . .
O1 O 0.77686(12) 0.55946(13) 0.58640(10) 0.0873(9) Uani 1 1 d . . .
O2 O 0.86803(12) 0.58167(13) 0.59374(10) 0.0808(8) Uani 1 1 d . . .
O02 O 0.9436(2) 0.4657(2) 0.4681(2) 0.172(2) Uani 1 1 d . . .
O3 O 1.16868(12) 0.59631(11) 0.54814(9) 0.0730(8) Uani 1 1 d . . .
O03 O 0.5404(3) 0.5393(7) 0.0501(4) 0.79(2) Uani 1 1 d D . .
O4 O 1.24779(13) 0.56431(13) 0.52804(11) 0.0916(10) Uani 1 1 d . . .
O04 O 0.5378(4) 0.4875(3) 0.1376(7) 0.427(11) Uani 1 1 d . . .
O5 O 0.73812(11) 0.56278(12) 0.47262(10) 0.0777(8) Uani 1 1 d . . .
O6 O 0.81619(11) 0.57723(12) 0.44185(9) 0.0725(8) Uani 1 1 d . . .
O7 O 1.11822(15) 0.59184(13) 0.41693(10) 0.0927(10) Uani 1 1 d . . .
O8 O 1.20723(13) 0.56530(14) 0.42029(12) 0.1040(11) Uani 1 1 d . . .
O01 O 0.9389(2) 0.35423(19) 0.51280(19) 0.1447(17) Uani 1 1 d D . .
O9 O 0.76669(11) 0.57850(12) 0.04901(12) 0.0879(9) Uani 1 1 d . . .
O10 O 0.68034(11) 0.59900(11) 0.00871(10) 0.0786(8) Uani 1 1 d . . .
O11 O 0.35775(13) 0.58079(14) -0.12702(13) 0.1043(11) Uani 1 1 d . . .
O12 O 0.26535(14) 0.56442(13) -0.13579(13) 0.1008(11) Uani 1 1 d . . .
O13 O 0.72141(15) 0.56470(15) 0.13838(13) 0.1099(12) Uani 1 1 d . . .
O14 O 0.62898(14) 0.57713(13) 0.12729(13) 0.1006(11) Uani 1 1 d . . .
O15 O 0.30711(12) 0.58814(12) -0.00561(11) 0.0891(10) Uani 1 1 d . . .
O16 O 0.22331(11) 0.56043(12) -0.04556(11) 0.0823(9) Uani 1 1 d . . .
O17 O 0.85520(10) 0.51749(10) 0.51764(8) 0.0558(6) Uani 1 1 d . . .
O18 O 0.66104(10) 0.50143(8) 0.04648(9) 0.0549(6) Uani 1 1 d . . .
O20 O 0.83919(12) 0.51229(13) 0.13551(13) 0.0988(10) Uani 1 1 d . . .
Mn1 Mn 0.76132(2) 0.49996(2) 0.527683(18) 0.04703(14) Uani 1 1 d . . .
Mn2 Mn 0.88856(2) 0.42990(2) 0.51282(2) 0.05685(16) Uani 1 1 d . . .
Mn3 Mn 0.75411(2) 0.50554(2) 0.09221(2) 0.04906(15) Uani 1 1 d . . .
Mn4 Mn 0.60686(3) 0.49643(2) 0.09980(3) 0.0728(2) Uani 1 1 d D . .
S1 S 0.91957(4) 0.66205(4) 0.65751(3) 0.0648(3) Uani 1 1 d . . .
S2 S 1.15997(4) 0.66741(4) 0.62338(3) 0.0586(2) Uani 1 1 d . . .
S3 S 0.82271(4) 0.66134(4) 0.37464(4) 0.0654(3) Uani 1 1 d . . .
S4 S 1.06533(5) 0.67052(5) 0.35045(4) 0.0714(3) Uani 1 1 d . . .
S5 S 0.66137(4) 0.68281(5) -0.06045(4) 0.0746(3) Uani 1 1 d . . .
S6 S 0.40912(4) 0.66605(5) -0.16601(4) 0.0768(3) Uani 1 1 d . . .
S7 S 0.57299(4) 0.66024(5) 0.16683(4) 0.0732(3) Uani 1 1 d . . .
S8 S 0.32069(4) 0.66990(5) 0.06431(4) 0.0719(3) Uani 1 1 d . . .
C1 C 0.82260(18) 0.57936(15) 0.60932(14) 0.0630(10) Uani 1 1 d . . .
C2 C 0.82247(16) 0.59914(15) 0.66035(13) 0.0571(9) Uani 1 1 d . . .
C02 C 1.0545(6) 0.3021(7) 0.5376(5) 0.407(11) Uani 1 1 d . . .
H02A H 1.0862 0.2819 0.5288 0.611 Uiso 1 1 calc R . .
H02B H 1.0404 0.2809 0.5622 0.611 Uiso 1 1 calc R . .
H02C H 1.0666 0.3398 0.5496 0.611 Uiso 1 1 calc R . .
C3 C 0.77935(18) 0.57857(17) 0.68295(16) 0.0716(11) Uani 1 1 d . . .
H3 H 0.7506 0.5558 0.6657 0.086 Uiso 1 1 calc R . .
C03 C 1.0352(7) 0.2966(7) 0.4523(4) 0.437(12) Uani 1 1 d . . .
H03A H 1.0704 0.2759 0.4603 0.655 Uiso 1 1 calc R . .
H03B H 1.0417 0.3328 0.4375 0.655 Uiso 1 1 calc R . .
H03C H 1.0085 0.2742 0.4302 0.655 Uiso 1 1 calc R . .
C4 C 0.7786(2) 0.59164(19) 0.73114(16) 0.0808(12) Uani 1 1 d . . .
H4 H 0.7504 0.5766 0.7464 0.097 Uiso 1 1 calc R . .
C04 C 0.9381(7) 0.5061(8) 0.4400(6) 0.383(13) Uani 1 1 d . . .
C5 C 0.81933(19) 0.62637(18) 0.75556(15) 0.0732(11) Uani 1 1 d . . .
H5 H 0.8189 0.6350 0.7878 0.088 Uiso 1 1 calc R . .
C05 C 1.0069(5) 0.4692(7) 0.3933(5) 0.337(8) Uani 1 1 d . . .
H05A H 1.0145 0.4782 0.3618 0.505 Uiso 1 1 calc R . .
H05B H 0.9962 0.4293 0.3944 0.505 Uiso 1 1 calc R . .
H05C H 1.0404 0.4762 0.4171 0.505 Uiso 1 1 calc R . .
C6 C 0.86152(17) 0.64925(17) 0.73371(14) 0.0678(11) Uani 1 1 d . . .
H6 H 0.8882 0.6743 0.7509 0.081 Uiso 1 1 calc R . .
C06 C 0.9482(8) 0.5459(7) 0.3719(5) 0.414(12) Uani 1 1 d . . .
H06A H 0.9654 0.5427 0.3438 0.620 Uiso 1 1 calc R . .
H06B H 0.9591 0.5818 0.3879 0.620 Uiso 1 1 calc R . .
H06C H 0.9076 0.5446 0.3624 0.620 Uiso 1 1 calc R . .
C7 C 0.86462(15) 0.63515(15) 0.68583(13) 0.0547(9) Uani 1 1 d . . .
C07 C 0.5335(14) 0.5726(13) 0.0152(10) 0.85(4) Uani 1 1 d D . .
C8 C 0.95517(16) 0.71405(17) 0.70159(14) 0.0666(11) Uani 1 1 d . . .
H8A H 0.9282 0.7424 0.7090 0.080 Uiso 1 1 calc R . .
H8B H 0.9719 0.6945 0.7313 0.080 Uiso 1 1 calc R . .
C08 C 0.4992(5) 0.6767(6) -0.0121(6) 0.392(12) Uani 1 1 d . . .
H08A H 0.5360 0.6870 -0.0185 0.588 Uiso 1 1 calc R . .
H08B H 0.4888 0.7028 0.0113 0.588 Uiso 1 1 calc R . .
H08C H 0.4717 0.6791 -0.0415 0.588 Uiso 1 1 calc R . .
C9 C 1.00110(17) 0.74338(18) 0.67946(14) 0.0644(10) Uani 1 1 d . . .
C10 C 0.98898(19) 0.79370(19) 0.65380(15) 0.0735(12) Uani 1 1 d . . .
C010 C 0.4958(5) 0.5133(6) 0.1219(10) 0.438(17) Uani 1 1 d . . .
C11 C 1.0327(2) 0.81847(19) 0.63348(16) 0.0794(12) Uani 1 1 d . . .
H11 H 1.0250 0.8527 0.6162 0.095 Uiso 1 1 calc R . .
C011 C 0.3971(5) 0.5470(5) 0.1208(5) 0.289(7) Uani 1 1 d . . .
H01A H 0.3596 0.5307 0.1144 0.433 Uiso 1 1 calc R . .
H01B H 0.3997 0.5771 0.0978 0.433 Uiso 1 1 calc R . .
H01C H 0.4045 0.5628 0.1529 0.433 Uiso 1 1 calc R . .
C12 C 1.08569(19) 0.79547(19) 0.63758(16) 0.0747(12) Uani 1 1 d . . .
C012 C 0.4163(6) 0.4410(4) 0.1136(5) 0.374(10) Uani 1 1 d . . .
H01D H 0.3755 0.4428 0.1082 0.561 Uiso 1 1 calc R . .
H01E H 0.4299 0.4211 0.1434 0.561 Uiso 1 1 calc R . .
H01F H 0.4282 0.4207 0.0875 0.561 Uiso 1 1 calc R . .
C13 C 1.09823(16) 0.74447(18) 0.66435(13) 0.0628(10) Uani 1 1 d . . .
C14 C 1.05516(16) 0.71777(17) 0.68456(13) 0.0611(10) Uani 1 1 d . . .
C15 C 0.93049(19) 0.8220(2) 0.64639(17) 0.0935(14) Uani 1 1 d . . .
H15A H 0.9308 0.8564 0.6274 0.140 Uiso 1 1 calc R . .
H15B H 0.9213 0.8318 0.6772 0.140 Uiso 1 1 calc R . .
H15C H 0.9026 0.7957 0.6299 0.140 Uiso 1 1 calc R . .
C16 C 1.1296(2) 0.8250(2) 0.61260(19) 0.1028(16) Uani 1 1 d . . .
H16A H 1.1646 0.8036 0.6189 0.154 Uiso 1 1 calc R . .
H16B H 1.1362 0.8636 0.6248 0.154 Uiso 1 1 calc R . .
H16C H 1.1157 0.8263 0.5784 0.154 Uiso 1 1 calc R . .
C17 C 1.06698(18) 0.6616(2) 0.71098(15) 0.0836(13) Uani 1 1 d . . .
H17A H 1.1057 0.6504 0.7112 0.125 Uiso 1 1 calc R . .
H17B H 1.0418 0.6324 0.6950 0.125 Uiso 1 1 calc R . .
H17C H 1.0610 0.6660 0.7436 0.125 Uiso 1 1 calc R . .
C18 C 1.15663(16) 0.71975(18) 0.67196(14) 0.0708(11) Uani 1 1 d . . .
H18A H 1.1652 0.7007 0.7032 0.085 Uiso 1 1 calc R . .
H18B H 1.1843 0.7502 0.6713 0.085 Uiso 1 1 calc R . .
C19 C 1.23210(14) 0.64633(14) 0.63540(12) 0.0505(8) Uani 1 1 d . . .
C20 C 1.26875(16) 0.66353(16) 0.67766(13) 0.0624(10) Uani 1 1 d . . .
H20 H 1.2544 0.6857 0.7003 0.075 Uiso 1 1 calc R . .
C21 C 1.32508(18) 0.6486(2) 0.68663(16) 0.0829(13) Uani 1 1 d . . .
H21 H 1.3483 0.6605 0.7151 0.100 Uiso 1 1 calc R . .
C22 C 1.34725(19) 0.6161(2) 0.65386(17) 0.0924(15) Uani 1 1 d . . .
H22 H 1.3856 0.6064 0.6598 0.111 Uiso 1 1 calc R . .
C23 C 1.31301(18) 0.59810(18) 0.61274(16) 0.0752(12) Uani 1 1 d . . .
H23 H 1.3285 0.5757 0.5909 0.090 Uiso 1 1 calc R . .
C24 C 1.25496(15) 0.61211(15) 0.60203(12) 0.0532(9) Uani 1 1 d . . .
C25 C 1.22108(17) 0.58901(15) 0.55664(13) 0.0556(9) Uani 1 1 d . . .
C26 C 0.76415(18) 0.58020(15) 0.43973(13) 0.0594(9) Uani 1 1 d . . .
C27 C 0.72832(15) 0.60475(15) 0.39523(13) 0.0575(9) Uani 1 1 d . . .
C28 C 0.67139(18) 0.59124(19) 0.38569(16) 0.0788(12) Uani 1 1 d . . .
H28 H 0.6564 0.5692 0.4080 0.095 Uiso 1 1 calc R . .
C29 C 0.6356(2) 0.6092(2) 0.34408(18) 0.0995(16) Uani 1 1 d . . .
H29 H 0.5973 0.5992 0.3383 0.119 Uiso 1 1 calc R . .
C30 C 0.65803(19) 0.6424(2) 0.31151(16) 0.0881(14) Uani 1 1 d . . .
H30 H 0.6348 0.6544 0.2831 0.106 Uiso 1 1 calc R . .
C31 C 0.71426(17) 0.65780(17) 0.32055(14) 0.0650(10) Uani 1 1 d . . .
H31 H 0.7283 0.6809 0.2984 0.078 Uiso 1 1 calc R . .
C32 C 0.75074(15) 0.63974(15) 0.36205(13) 0.0557(9) Uani 1 1 d . . .
C33 C 0.82495(16) 0.71721(17) 0.32922(14) 0.0717(11) Uani 1 1 d . . .
H33A H 0.8181 0.7003 0.2971 0.086 Uiso 1 1 calc R . .
H33B H 0.7958 0.7460 0.3307 0.086 Uiso 1 1 calc R . .
C34 C 0.88281(17) 0.74482(18) 0.33935(14) 0.0642(10) Uani 1 1 d . . .
C35 C 0.8931(2) 0.7946(2) 0.36647(15) 0.0762(12) Uani 1 1 d . . .
C36 C 0.9455(2) 0.82095(19) 0.37224(16) 0.0814(12) Uani 1 1 d . . .
H36 H 0.9516 0.8550 0.3899 0.098 Uiso 1 1 calc R . .
C37 C 0.98884(19) 0.7981(2) 0.35256(16) 0.0773(12) Uani 1 1 d . . .
C38 C 0.98051(17) 0.74777(18) 0.32634(14) 0.0636(10) Uani 1 1 d . . .
C39 C 0.92739(17) 0.72069(17) 0.31966(13) 0.0610(10) Uani 1 1 d . . .
C40 C 0.8473(2) 0.8209(2) 0.39215(19) 0.1059(17) Uani 1 1 d . . .
H40A H 0.8132 0.7982 0.3849 0.159 Uiso 1 1 calc R . .
H40B H 0.8394 0.8597 0.3811 0.159 Uiso 1 1 calc R . .
H40C H 0.8608 0.8210 0.4264 0.159 Uiso 1 1 calc R . .
C41 C 1.0457(2) 0.8314(2) 0.3604(2) 0.1114(18) Uani 1 1 d . . .
H41A H 1.0726 0.8109 0.3452 0.167 Uiso 1 1 calc R . .
H41B H 1.0602 0.8348 0.3944 0.167 Uiso 1 1 calc R . .
H41C H 1.0396 0.8693 0.3465 0.167 Uiso 1 1 calc R . .
C42 C 0.91675(19) 0.66522(19) 0.29134(15) 0.0844(13) Uani 1 1 d . . .
H42A H 0.8782 0.6531 0.2903 0.127 Uiso 1 1 calc R . .
H42B H 0.9421 0.6359 0.3066 0.127 Uiso 1 1 calc R . .
H42C H 0.9231 0.6714 0.2590 0.127 Uiso 1 1 calc R . .
C43 C 1.02813(17) 0.72065(18) 0.30472(15) 0.0738(12) Uani 1 1 d . . .
H43A H 1.0540 0.7502 0.2973 0.089 Uiso 1 1 calc R . .
H43B H 1.0127 0.7001 0.2752 0.089 Uiso 1 1 calc R . .
C44 C 1.11684(15) 0.63804(15) 0.32104(13) 0.0586(9) Uani 1 1 d . . .
C45 C 1.11846(18) 0.64978(19) 0.27241(14) 0.0743(12) Uani 1 1 d . . .
H45 H 1.0924 0.6754 0.2552 0.089 Uiso 1 1 calc R . .
C46 C 1.1586(2) 0.6234(2) 0.24984(17) 0.0888(14) Uani 1 1 d . . .
H46 H 1.1588 0.6314 0.2175 0.107 Uiso 1 1 calc R . .
C47 C 1.1970(2) 0.5868(2) 0.27333(19) 0.0945(15) Uani 1 1 d . . .
H47 H 1.2231 0.5689 0.2574 0.113 Uiso 1 1 calc R . .
C48 C 1.1973(2) 0.57580(19) 0.32308(19) 0.0890(14) Uani 1 1 d . . .
H48 H 1.2244 0.5510 0.3400 0.107 Uiso 1 1 calc R . .
C49 C 1.15782(17) 0.60145(16) 0.34642(14) 0.0633(10) Uani 1 1 d . . .
C50 C 1.1616(2) 0.58498(16) 0.39868(15) 0.0686(11) Uani 1 1 d . . .
C51 C 0.73041(17) 0.61247(17) 0.02552(14) 0.0632(10) Uani 1 1 d . . .
C52 C 0.75002(15) 0.67272(16) 0.01689(14) 0.0625(10) Uani 1 1 d . . .
C53 C 0.79707(19) 0.6940(2) 0.04803(16) 0.0874(14) Uani 1 1 d . . .
H53 H 0.8172 0.6695 0.0712 0.105 Uiso 1 1 calc R . .
C54 C 0.8149(2) 0.7503(2) 0.04565(18) 0.111(2) Uani 1 1 d . . .
H54 H 0.8443 0.7648 0.0688 0.133 Uiso 1 1 calc R . .
C55 C 0.7887(2) 0.7845(2) 0.00858(18) 0.1033(18) Uani 1 1 d . . .
H55 H 0.8017 0.8219 0.0053 0.124 Uiso 1 1 calc R . .
C56 C 0.74335(18) 0.76368(18) -0.02380(16) 0.0851(14) Uani 1 1 d . . .
H56 H 0.7265 0.7873 -0.0491 0.102 Uiso 1 1 calc R . .
C57 C 0.72179(15) 0.70842(17) -0.02006(14) 0.0644(10) Uani 1 1 d . . .
C58 C 0.64938(17) 0.73923(18) -0.10707(14) 0.0744(12) Uani 1 1 d . . .
H58A H 0.6359 0.7744 -0.0942 0.089 Uiso 1 1 calc R . .
H58B H 0.6844 0.7477 -0.1185 0.089 Uiso 1 1 calc R . .
C59 C 0.60482(16) 0.71572(18) -0.14810(15) 0.0688(11) Uani 1 1 d . . .
C60 C 0.54641(17) 0.72821(17) -0.14982(14) 0.0682(11) Uani 1 1 d . . .
C61 C 0.50656(15) 0.70808(17) -0.18836(14) 0.0637(10) Uani 1 1 d . . .
C62 C 0.52231(16) 0.67414(17) -0.22404(14) 0.0643(10) Uani 1 1 d . . .
C63 C 0.57965(17) 0.66176(17) -0.22046(15) 0.0696(11) Uani 1 1 d . . .
H63 H 0.5908 0.6386 -0.2441 0.084 Uiso 1 1 calc R . .
C64 C 0.62074(16) 0.68194(18) -0.18386(15) 0.0672(11) Uani 1 1 d . . .
C65 C 0.5293(2) 0.7643(2) -0.10910(18) 0.1143(18) Uani 1 1 d . . .
H65A H 0.5626 0.7735 -0.0857 0.171 Uiso 1 1 calc R . .
H65B H 0.5032 0.7428 -0.0939 0.171 Uiso 1 1 calc R . .
H65C H 0.5115 0.7994 -0.1223 0.171 Uiso 1 1 calc R . .
C66 C 0.48038(18) 0.65183(19) -0.26567(16) 0.0840(13) Uani 1 1 d . . .
H66A H 0.4429 0.6640 -0.2625 0.126 Uiso 1 1 calc R . .
H66B H 0.4819 0.6104 -0.2661 0.126 Uiso 1 1 calc R . .
H66C H 0.4893 0.6667 -0.2953 0.126 Uiso 1 1 calc R . .
C67 C 0.68213(17) 0.6648(2) -0.18372(18) 0.0973(15) Uani 1 1 d . . .
H67A H 0.6841 0.6418 -0.2118 0.146 Uiso 1 1 calc R . .
H67B H 0.6963 0.6429 -0.1551 0.146 Uiso 1 1 calc R . .
H67C H 0.7048 0.6990 -0.1842 0.146 Uiso 1 1 calc R . .
C68 C 0.44429(16) 0.72477(18) -0.19306(16) 0.0764(12) Uani 1 1 d . . .
H68A H 0.4272 0.7296 -0.2268 0.092 Uiso 1 1 calc R . .
H68B H 0.4407 0.7608 -0.1763 0.092 Uiso 1 1 calc R . .
C69 C 0.33687(16) 0.68866(16) -0.17666(13) 0.0605(10) Uani 1 1 d . . .
C70 C 0.32018(17) 0.74085(18) -0.19767(15) 0.0710(11) Uani 1 1 d . . .
H70 H 0.3473 0.7646 -0.2074 0.085 Uiso 1 1 calc R . .
C71 C 0.26424(19) 0.75919(19) -0.20483(16) 0.0789(12) Uani 1 1 d . . .
H71 H 0.2543 0.7949 -0.2190 0.095 Uiso 1 1 calc R . .
C72 C 0.22387(19) 0.7250(2) -0.19110(17) 0.0843(13) Uani 1 1 d . . .
H72 H 0.1864 0.7375 -0.1950 0.101 Uiso 1 1 calc R . .
C73 C 0.23886(18) 0.6726(2) -0.17165(16) 0.0774(12) Uani 1 1 d . . .
H73 H 0.2108 0.6487 -0.1635 0.093 Uiso 1 1 calc R . .
C74 C 0.29464(16) 0.65344(16) -0.16349(13) 0.0609(10) Uani 1 1 d . . .
C75 C 0.3063(2) 0.59444(19) -0.14032(15) 0.0749(12) Uani 1 1 d . . .
C76 C 0.6797(2) 0.5942(2) 0.14177(15) 0.0748(12) Uani 1 1 d . . .
C77 C 0.68782(16) 0.65267(16) 0.16402(13) 0.0613(10) Uani 1 1 d . . .
C78 C 0.74345(18) 0.6739(2) 0.17248(15) 0.0760(12) Uani 1 1 d . . .
H78 H 0.7729 0.6510 0.1656 0.091 Uiso 1 1 calc R . .
C79 C 0.7549(2) 0.7283(2) 0.19089(17) 0.0891(14) Uani 1 1 d . . .
H79 H 0.7915 0.7433 0.1940 0.107 Uiso 1 1 calc R . .
C80 C 0.7127(2) 0.7609(2) 0.20481(18) 0.0887(14) Uani 1 1 d . . .
H80 H 0.7208 0.7969 0.2189 0.106 Uiso 1 1 calc R . .
C81 C 0.65861(17) 0.73958(17) 0.19772(16) 0.0737(12) Uani 1 1 d . . .
H81 H 0.6303 0.7619 0.2073 0.088 Uiso 1 1 calc R . .
C82 C 0.64400(15) 0.68612(16) 0.17689(13) 0.0591(9) Uani 1 1 d . . .
C83 C 0.53601(15) 0.71600(17) 0.19462(16) 0.0726(11) Uani 1 1 d . . .
H83A H 0.5535 0.7207 0.2283 0.087 Uiso 1 1 calc R . .
H83B H 0.5382 0.7526 0.1782 0.087 Uiso 1 1 calc R . .
C84 C 0.47440(15) 0.69807(17) 0.19078(15) 0.0637(10) Uani 1 1 d . . .
C85 C 0.46004(17) 0.66355(17) 0.22743(15) 0.0663(11) Uani 1 1 d . . .
C86 C 0.40260(18) 0.64988(17) 0.22465(14) 0.0694(11) Uani 1 1 d . . .
H86 H 0.3924 0.6265 0.2486 0.083 Uiso 1 1 calc R . .
C87 C 0.36037(17) 0.66926(18) 0.18832(15) 0.0689(11) Uani 1 1 d . . .
C88 C 0.37548(16) 0.70320(17) 0.15184(14) 0.0641(10) Uani 1 1 d . . .
C89 C 0.43320(17) 0.71742(17) 0.15251(14) 0.0647(10) Uani 1 1 d . . .
C90 C 0.50325(18) 0.6422(2) 0.26773(15) 0.0842(13) Uani 1 1 d . . .
H90A H 0.4852 0.6190 0.2889 0.126 Uiso 1 1 calc R . .
H90B H 0.5220 0.6744 0.2854 0.126 Uiso 1 1 calc R . .
H90C H 0.5307 0.6193 0.2552 0.126 Uiso 1 1 calc R . .
C91 C 0.29980(18) 0.6519(2) 0.18843(17) 0.0931(14) Uani 1 1 d . . .
H91A H 0.2981 0.6293 0.2167 0.140 Uiso 1 1 calc R . .
H91B H 0.2858 0.6295 0.1601 0.140 Uiso 1 1 calc R . .
H91C H 0.2768 0.6859 0.1886 0.140 Uiso 1 1 calc R . .
C92 C 0.4481(2) 0.7523(2) 0.11157(17) 0.0964(15) Uani 1 1 d . . .
H92A H 0.4141 0.7614 0.0890 0.145 Uiso 1 1 calc R . .
H92B H 0.4733 0.7304 0.0955 0.145 Uiso 1 1 calc R . .
H92C H 0.4666 0.7874 0.1240 0.145 Uiso 1 1 calc R . .
C93 C 0.32963(17) 0.72500(18) 0.11128(14) 0.0744(12) Uani 1 1 d . . .
H93A H 0.3410 0.7613 0.0988 0.089 Uiso 1 1 calc R . .
H93B H 0.2943 0.7309 0.1229 0.089 Uiso 1 1 calc R . .
C94 C 0.25703(16) 0.69036(17) 0.02619(13) 0.0646(10) Uani 1 1 d . . .
C95 C 0.23146(18) 0.74388(18) 0.03188(15) 0.0790(13) Uani 1 1 d . . .
H95 H 0.2482 0.7689 0.0563 0.095 Uiso 1 1 calc R . .
C96 C 0.1822(2) 0.7596(2) 0.00191(18) 0.111(2) Uani 1 1 d . . .
H96 H 0.1660 0.7954 0.0059 0.133 Uiso 1 1 calc R . .
C97 C 0.1566(2) 0.7231(2) -0.0340(2) 0.122(2) Uani 1 1 d . . .
H97 H 0.1226 0.7339 -0.0537 0.147 Uiso 1 1 calc R . .
C98 C 0.18058(19) 0.6714(2) -0.04096(17) 0.0971(16) Uani 1 1 d . . .
H98 H 0.1633 0.6476 -0.0660 0.117 Uiso 1 1 calc R . .
C99 C 0.23083(16) 0.65342(17) -0.01117(14) 0.0655(10) Uani 1 1 d . . .
C100 C 0.25566(18) 0.59661(17) -0.02099(15) 0.0697(11) Uani 1 1 d . . .
N01 N 1.01180(19) 0.3076(3) 0.49722(16) 0.1199(17) Uani 1 1 d D . .
N02 N 0.9656(2) 0.5015(2) 0.4024(2) 0.1128(16) Uani 1 1 d . . .
N03 N 0.5007(3) 0.6236(3) 0.00469(19) 0.155(2) Uani 1 1 d D . .
N04 N 0.4400(4) 0.5008(3) 0.1165(5) 0.243(5) Uani 1 1 d . . .
C09 C 0.4418(3) 0.5982(6) -0.0104(7) 0.465(15) Uani 1 1 d . . .
H09A H 0.4394 0.5624 0.0063 0.697 Uiso 1 1 calc R . .
H09B H 0.4348 0.5912 -0.0447 0.697 Uiso 1 1 calc R . .
H09C H 0.4141 0.6247 -0.0026 0.697 Uiso 1 1 calc R . .
C01 C 0.9662(4) 0.3318(5) 0.4958(5) 0.238(6) Uani 1 1 d D . .

loop_
_atom_site_aniso_label
_atom_site_aniso_U_11
_atom_site_aniso_U_22
_atom_site_aniso_U_33
_atom_site_aniso_U_23
_atom_site_aniso_U_13
_atom_site_aniso_U_12
O19 0.063(2) 0.128(3) 0.134(3) -0.007(2) 0.027(2) -0.0093(17)
O1 0.0642(18) 0.117(2) 0.078(2) -0.0503(17) 0.0066(15) -0.0124(16)
O2 0.0713(19) 0.102(2) 0.0698(19) -0.0444(16) 0.0142(15) -0.0169(16)
O02 0.154(4) 0.173(5) 0.218(6) -0.025(4) 0.109(4) -0.036(3)
O3 0.0689(19) 0.083(2) 0.0599(17) -0.0261(14) -0.0079(14) -0.0009(14)
O03 0.070(4) 1.66(6) 0.56(2) -0.75(3) -0.133(8) 0.184(14)
O4 0.085(2) 0.107(2) 0.084(2) -0.0480(18) 0.0196(17) -0.0126(17)
O04 0.202(8) 0.147(5) 1.02(3) 0.102(9) 0.348(14) 0.047(5)
O5 0.0678(18) 0.094(2) 0.0706(19) 0.0274(15) 0.0117(15) 0.0177(14)
O6 0.0599(17) 0.088(2) 0.0691(18) 0.0303(14) 0.0099(14) 0.0136(14)
O7 0.112(3) 0.100(2) 0.0637(19) 0.0351(16) 0.0086(18) 0.0410(19)
O8 0.084(2) 0.111(3) 0.102(2) 0.057(2) -0.0217(18) -0.0007(18)
O01 0.118(4) 0.129(4) 0.190(5) 0.001(3) 0.035(3) 0.048(3)
O9 0.0525(16) 0.078(2) 0.125(3) 0.0316(18) -0.0046(16) -0.0022(14)
O10 0.0543(16) 0.0766(19) 0.097(2) 0.0307(15) -0.0083(15) -0.0167(13)
O11 0.073(2) 0.098(2) 0.149(3) 0.063(2) 0.040(2) 0.0159(17)
O12 0.081(2) 0.089(2) 0.125(3) 0.0421(19) -0.0001(19) -0.0235(17)
O13 0.093(2) 0.114(3) 0.114(3) -0.049(2) -0.003(2) 0.040(2)
O14 0.084(2) 0.083(2) 0.143(3) -0.054(2) 0.043(2) -0.0103(17)
O15 0.0629(18) 0.083(2) 0.110(2) -0.0479(17) -0.0138(16) 0.0207(15)
O16 0.0581(17) 0.081(2) 0.101(2) -0.0318(17) -0.0024(15) 0.0075(14)
O17 0.0560(15) 0.0653(15) 0.0425(14) -0.0010(11) -0.0011(11) 0.0036(11)
O18 0.0501(14) 0.0497(14) 0.0625(16) -0.0031(10) 0.0038(12) 0.0020(10)
O20 0.0576(18) 0.127(3) 0.099(2) -0.0095(19) -0.0192(17) -0.0042(16)
Mn1 0.0452(3) 0.0552(3) 0.0377(3) -0.0018(2) -0.0004(2) 0.0004(2)
Mn2 0.0524(3) 0.0585(4) 0.0568(4) -0.0025(3) 0.0022(3) 0.0008(2)
Mn3 0.0376(3) 0.0460(3) 0.0599(3) -0.0037(2) -0.0011(2) 0.0008(2)
Mn4 0.0612(4) 0.0612(4) 0.1005(5) -0.0033(3) 0.0265(4) -0.0029(3)
S1 0.0628(6) 0.0789(7) 0.0511(6) -0.0253(5) 0.0060(5) -0.0066(5)
S2 0.0518(5) 0.0706(6) 0.0497(5) -0.0175(4) -0.0009(4) -0.0036(4)
S3 0.0575(6) 0.0784(7) 0.0558(6) 0.0229(5) -0.0013(5) 0.0069(5)
S4 0.0735(7) 0.0850(8) 0.0540(6) 0.0287(5) 0.0066(5) 0.0172(5)
S5 0.0658(6) 0.0800(7) 0.0682(7) 0.0231(5) -0.0145(5) -0.0233(5)
S6 0.0559(6) 0.0874(8) 0.0865(8) 0.0373(6) 0.0111(5) 0.0043(5)
S7 0.0577(6) 0.0738(7) 0.0883(8) -0.0346(6) 0.0141(5) -0.0038(5)
S8 0.0633(6) 0.0773(7) 0.0670(7) -0.0245(5) -0.0098(5) 0.0242(5)
C1 0.067(3) 0.052(2) 0.066(3) -0.0239(19) 0.003(2) 0.0001(19)
C2 0.067(2) 0.048(2) 0.052(2) -0.0101(17) -0.0001(19) 0.0107(17)
C02 0.307(17) 0.57(3) 0.261(15) 0.078(16) -0.162(14) -0.034(16)
C3 0.070(3) 0.068(3) 0.079(3) -0.015(2) 0.019(2) -0.007(2)
C03 0.70(3) 0.46(2) 0.230(13) -0.068(14) 0.285(19) -0.07(2)
C4 0.091(3) 0.083(3) 0.076(3) 0.001(2) 0.036(3) 0.003(3)
C04 0.296(17) 0.50(3) 0.338(19) 0.284(18) 0.030(15) -0.156(16)
C5 0.084(3) 0.077(3) 0.059(3) -0.013(2) 0.017(2) -0.005(2)
C05 0.190(11) 0.52(2) 0.292(15) 0.009(17) 0.028(11) 0.180(14)
C6 0.074(3) 0.075(3) 0.052(2) -0.0130(19) 0.002(2) 0.004(2)
C06 0.54(3) 0.38(2) 0.331(19) 0.229(18) 0.112(18) 0.17(2)
C7 0.058(2) 0.053(2) 0.051(2) -0.0104(16) 0.0048(17) 0.0085(17)
C07 0.64(5) 1.06(7) 0.89(6) -0.15(6) 0.27(4) 0.66(6)
C8 0.066(2) 0.072(3) 0.058(2) -0.0298(19) 0.0044(19) -0.004(2)
C08 0.38(2) 0.174(12) 0.58(3) 0.147(14) -0.03(2) 0.019(10)
C9 0.064(3) 0.075(3) 0.052(2) -0.029(2) 0.0042(19) -0.008(2)
C10 0.078(3) 0.075(3) 0.060(3) -0.020(2) -0.005(2) 0.012(2)
C010 0.095(8) 0.294(16) 0.94(5) -0.23(2) 0.123(16) -0.015(9)
C11 0.089(3) 0.073(3) 0.075(3) -0.003(2) 0.012(3) 0.006(2)
C011 0.268(13) 0.244(13) 0.357(16) -0.046(11) 0.064(12) 0.114(11)
C12 0.076(3) 0.075(3) 0.071(3) -0.023(2) 0.008(2) -0.008(2)
C012 0.45(2) 0.141(9) 0.46(2) -0.020(11) -0.108(17) -0.131(11)
C13 0.059(2) 0.077(3) 0.049(2) -0.022(2) 0.0001(19) -0.006(2)
C14 0.059(2) 0.076(3) 0.045(2) -0.0230(19) -0.0006(18) 0.004(2)
C15 0.087(3) 0.097(4) 0.092(4) -0.010(3) 0.006(3) 0.022(3)
C16 0.111(4) 0.086(4) 0.121(4) 0.006(3) 0.047(3) -0.012(3)
C17 0.074(3) 0.104(4) 0.071(3) -0.008(3) 0.006(2) 0.011(2)
C18 0.060(2) 0.089(3) 0.062(3) -0.034(2) 0.0059(19) -0.007(2)
C19 0.0460(19) 0.062(2) 0.042(2) -0.0035(16) 0.0015(15) -0.0047(16)
C20 0.057(2) 0.079(3) 0.048(2) -0.0154(18) 0.0001(18) -0.0087(19)
C21 0.057(3) 0.118(4) 0.066(3) -0.015(3) -0.011(2) -0.004(2)
C22 0.057(3) 0.135(4) 0.079(3) -0.014(3) -0.004(2) 0.006(3)
C23 0.065(3) 0.089(3) 0.072(3) -0.015(2) 0.013(2) 0.007(2)
C24 0.061(2) 0.054(2) 0.043(2) -0.0017(16) 0.0047(17) -0.0058(17)
C25 0.064(3) 0.052(2) 0.049(2) -0.0018(17) 0.0058(19) -0.0066(18)
C26 0.069(3) 0.055(2) 0.054(2) 0.0122(18) 0.012(2) 0.0115(19)
C27 0.058(2) 0.061(2) 0.051(2) 0.0101(17) 0.0026(18) 0.0123(17)
C28 0.062(3) 0.097(3) 0.075(3) 0.026(2) 0.006(2) 0.001(2)
C29 0.062(3) 0.138(5) 0.089(4) 0.034(3) -0.009(3) 0.000(3)
C30 0.068(3) 0.115(4) 0.071(3) 0.028(3) -0.015(2) 0.011(3)
C31 0.064(3) 0.073(3) 0.056(2) 0.0112(19) 0.0059(19) 0.0070(19)
C32 0.055(2) 0.060(2) 0.049(2) 0.0060(17) 0.0012(17) 0.0163(17)
C33 0.066(3) 0.084(3) 0.061(3) 0.030(2) 0.001(2) 0.009(2)
C34 0.068(3) 0.070(3) 0.050(2) 0.023(2) -0.0003(19) 0.002(2)
C35 0.082(3) 0.085(3) 0.061(3) 0.021(2) 0.012(2) 0.018(3)
C36 0.092(4) 0.074(3) 0.074(3) 0.006(2) 0.004(3) 0.000(3)
C37 0.071(3) 0.086(3) 0.066(3) 0.020(2) -0.011(2) -0.004(2)
C38 0.064(3) 0.073(3) 0.051(2) 0.027(2) 0.0032(19) 0.007(2)
C39 0.068(3) 0.070(3) 0.043(2) 0.0191(18) 0.0021(18) 0.008(2)
C40 0.109(4) 0.110(4) 0.104(4) 0.006(3) 0.032(3) 0.028(3)
C41 0.083(4) 0.132(5) 0.112(4) 0.009(3) -0.003(3) -0.023(3)
C42 0.095(3) 0.089(3) 0.070(3) 0.013(2) 0.019(3) -0.005(2)
C43 0.066(3) 0.088(3) 0.066(3) 0.034(2) 0.007(2) 0.012(2)
C44 0.060(2) 0.058(2) 0.056(2) 0.0153(18) 0.0050(18) -0.0032(17)
C45 0.072(3) 0.094(3) 0.053(3) 0.022(2) -0.001(2) 0.004(2)
C46 0.105(4) 0.098(4) 0.067(3) 0.018(3) 0.025(3) 0.007(3)
C47 0.108(4) 0.093(4) 0.088(4) 0.010(3) 0.034(3) 0.014(3)
C48 0.081(3) 0.078(3) 0.105(4) 0.017(3) 0.007(3) 0.009(2)
C49 0.062(2) 0.064(2) 0.058(2) 0.0109(19) -0.0039(19) -0.0034(19)
C50 0.085(3) 0.048(2) 0.066(3) 0.0187(19) -0.003(2) 0.008(2)
C51 0.056(2) 0.069(3) 0.061(2) 0.0123(19) 0.0024(19) -0.014(2)
C52 0.054(2) 0.065(3) 0.064(3) 0.0132(19) -0.0002(19) -0.0117(18)
C53 0.082(3) 0.087(3) 0.078(3) 0.027(2) -0.026(2) -0.025(2)
C54 0.097(4) 0.114(4) 0.098(4) 0.037(3) -0.044(3) -0.061(3)
C55 0.104(4) 0.090(3) 0.099(4) 0.034(3) -0.029(3) -0.056(3)
C56 0.082(3) 0.081(3) 0.080(3) 0.033(2) -0.020(2) -0.028(2)
C57 0.056(2) 0.070(3) 0.063(3) 0.010(2) -0.0024(18) -0.0169(19)
C58 0.070(3) 0.080(3) 0.063(3) 0.020(2) -0.014(2) -0.021(2)
C59 0.057(2) 0.083(3) 0.059(3) 0.028(2) -0.009(2) -0.017(2)
C60 0.062(3) 0.080(3) 0.059(3) 0.010(2) 0.001(2) -0.004(2)
C61 0.051(2) 0.076(3) 0.060(3) 0.023(2) 0.0000(19) -0.0060(19)
C62 0.057(2) 0.071(3) 0.060(3) 0.019(2) -0.0041(19) -0.0097(19)
C63 0.059(3) 0.080(3) 0.067(3) 0.011(2) 0.005(2) -0.008(2)
C64 0.053(2) 0.079(3) 0.066(3) 0.014(2) 0.002(2) -0.013(2)
C65 0.097(4) 0.157(5) 0.085(4) -0.004(3) 0.006(3) 0.009(3)
C66 0.070(3) 0.092(3) 0.081(3) 0.003(2) -0.010(2) -0.009(2)
C67 0.049(3) 0.132(4) 0.107(4) 0.016(3) 0.003(2) -0.002(2)
C68 0.057(2) 0.081(3) 0.087(3) 0.031(2) 0.006(2) -0.007(2)
C69 0.060(2) 0.063(2) 0.057(2) 0.0106(19) 0.0089(18) 0.0025(18)
C70 0.062(3) 0.077(3) 0.073(3) 0.021(2) 0.010(2) 0.004(2)
C71 0.075(3) 0.079(3) 0.083(3) 0.019(2) 0.014(2) 0.013(2)
C72 0.067(3) 0.091(4) 0.094(4) 0.012(3) 0.013(2) 0.017(2)
C73 0.062(3) 0.087(3) 0.084(3) 0.009(2) 0.017(2) -0.002(2)
C74 0.060(2) 0.067(3) 0.056(2) 0.0055(18) 0.0107(19) 0.0014(19)
C75 0.071(3) 0.082(3) 0.074(3) 0.024(2) 0.019(2) 0.006(2)
C76 0.083(3) 0.085(3) 0.059(3) -0.011(2) 0.021(2) 0.005(3)
C77 0.061(2) 0.064(2) 0.061(2) -0.0103(19) 0.0164(19) 0.0016(19)
C78 0.060(3) 0.094(3) 0.077(3) 0.001(2) 0.020(2) 0.004(2)
C79 0.075(3) 0.100(4) 0.092(4) -0.003(3) 0.015(3) -0.019(3)
C80 0.089(4) 0.073(3) 0.105(4) -0.020(3) 0.020(3) -0.021(3)
C81 0.065(3) 0.060(3) 0.095(3) -0.027(2) 0.013(2) -0.002(2)
C82 0.060(2) 0.058(2) 0.060(2) -0.0068(18) 0.0122(18) -0.0039(18)
C83 0.054(2) 0.076(3) 0.088(3) -0.026(2) 0.012(2) 0.0053(19)
C84 0.052(2) 0.070(3) 0.066(3) -0.021(2) -0.0003(19) 0.0148(18)
C85 0.062(3) 0.068(3) 0.065(3) -0.018(2) 0.002(2) 0.015(2)
C86 0.071(3) 0.078(3) 0.059(3) 0.000(2) 0.011(2) 0.011(2)
C87 0.056(2) 0.083(3) 0.065(3) -0.023(2) 0.005(2) 0.013(2)
C88 0.061(2) 0.071(3) 0.055(2) -0.019(2) -0.0016(19) 0.0172(19)
C89 0.063(3) 0.068(3) 0.061(3) -0.017(2) 0.005(2) 0.0017(19)
C90 0.073(3) 0.098(3) 0.074(3) -0.002(2) -0.004(2) 0.014(2)
C91 0.066(3) 0.124(4) 0.091(4) -0.009(3) 0.019(3) 0.007(3)
C92 0.090(3) 0.114(4) 0.082(3) 0.008(3) 0.007(3) -0.002(3)
C93 0.068(3) 0.085(3) 0.062(3) -0.022(2) -0.012(2) 0.016(2)
C94 0.061(2) 0.074(3) 0.053(2) -0.0148(19) -0.0045(18) 0.0150(19)
C95 0.086(3) 0.075(3) 0.066(3) -0.025(2) -0.011(2) 0.031(2)
C96 0.114(4) 0.099(4) 0.098(4) -0.044(3) -0.038(3) 0.055(3)
C97 0.109(4) 0.114(4) 0.120(5) -0.032(3) -0.043(3) 0.064(3)
C98 0.083(3) 0.097(4) 0.093(3) -0.037(3) -0.034(3) 0.027(3)
C99 0.061(2) 0.071(3) 0.060(2) -0.0135(19) -0.0020(19) 0.0224(19)
C100 0.064(3) 0.067(3) 0.071(3) -0.022(2) -0.006(2) 0.015(2)
N01 0.085(3) 0.184(5) 0.086(3) -0.020(3) 0.004(3) 0.044(3)
N02 0.101(4) 0.105(4) 0.146(5) 0.034(3) 0.059(3) 0.026(3)
N03 0.156(6) 0.171(6) 0.133(5) 0.029(4) 0.011(4) 0.024(4)
N04 0.113(6) 0.180(8) 0.423(16) -0.053(7) 0.013(7) 0.009(5)
C09 0.059(5) 0.50(2) 0.79(3) 0.39(2) -0.049(11) -0.097(9)
C01 0.113(7) 0.197(10) 0.429(18) -0.072(10) 0.114(9) 0.024(6)

loop_
_atom_type_symbol
_atom_type_description
_atom_type_scat_dispersion_real
_atom_type_scat_dispersion_imag
_atom_type_scat_source
C C 0.0033 0.0016 'International Tables Vol C Tables 4.2.6.8 and 6.1.1.4'
H H 0.0000 0.0000 'International Tables Vol C Tables 4.2.6.8 and 6.1.1.4'
N N 0.0061 0.0033 'International Tables Vol C Tables 4.2.6.8 and 6.1.1.4'
O O 0.0106 0.0060 'International Tables Vol C Tables 4.2.6.8 and 6.1.1.4'
S S 0.1246 0.1234 'International Tables Vol C Tables 4.2.6.8 and 6.1.1.4'
Mn Mn 0.3368 0.7283 'International Tables Vol C Tables 4.2.6.8 and 6.1.1.4'

loop_
_geom_angle_atom_site_label_1
_geom_angle_atom_site_label_2
_geom_angle_atom_site_label_3
_geom_angle
_geom_angle_site_symmetry_1
_geom_angle_site_symmetry_3
_geom_angle_publ_flag
C1 O1 Mn1 130.5(3) . . ?
C04 O02 Mn2 132.3(10) . . ?
C25 O3 Mn2 127.5(2) . 3_766 ?
C07 O03 Mn4 141.1(18) . . ?
C25 O4 Mn1 142.2(3) . 3_766 ?
C010 O04 Mn4 116.6(15) . . ?
C26 O5 Mn1 130.6(2) . . ?
C50 O7 Mn2 125.1(3) . 3_766 ?
C50 O8 Mn1 139.9(3) . 3_766 ?
C01 O01 Mn2 146.2(9) . . ?
C51 O9 Mn3 129.5(2) . . ?
C75 O11 Mn4 129.8(3) . 3_665 ?
C75 O12 Mn3 138.7(3) . 3_665 ?
C76 O13 Mn3 143.0(3) . . ?
C76 O14 Mn4 124.7(3) . . ?
C100 O16 Mn3 127.7(3) . 3_665 ?
Mn2 O17 Mn1 102.37(9) . . ?
Mn4 O18 Mn3 104.45(10) . . ?
O5 Mn1 O1 96.21(12) . . ?
O5 Mn1 O8 173.69(12) . 3_766 ?
O1 Mn1 O8 86.35(15) . 3_766 ?
O5 Mn1 O4 87.92(13) . 3_766 ?
O1 Mn1 O4 174.77(12) . 3_766 ?
O8 Mn1 O4 89.22(14) 3_766 3_766 ?
O5 Mn1 O19 91.46(13) . . ?
O1 Mn1 O19 93.15(13) . . ?
O8 Mn1 O19 94.17(14) 3_766 . ?
O4 Mn1 O19 89.94(13) 3_766 . ?
O5 Mn1 O17 85.59(9) . . ?
O1 Mn1 O17 86.86(9) . . ?
O8 Mn1 O17 88.80(11) 3_766 . ?
O4 Mn1 O17 90.27(10) 3_766 . ?
O19 Mn1 O17 177.03(12) . . ?
O7 Mn2 O3 124.11(13) 3_766 3_766 ?
O7 Mn2 O01 86.69(17) 3_766 . ?
O3 Mn2 O01 92.73(16) 3_766 . ?
O7 Mn2 O02 144.6(2) 3_766 . ?
O3 Mn2 O02 90.64(18) 3_766 . ?
O01 Mn2 O02 84.9(2) . . ?
O7 Mn2 O17 94.21(11) 3_766 . ?
O3 Mn2 O17 97.37(10) 3_766 . ?
O01 Mn2 O17 167.10(15) . . ?
O02 Mn2 O17 86.99(16) . . ?
O13 Mn3 O12 89.73(17) . 3_665 ?
O13 Mn3 O9 86.75(14) . . ?
O12 Mn3 O9 175.13(12) 3_665 . ?
O13 Mn3 O16 172.31(13) . 3_665 ?
O12 Mn3 O16 85.20(13) 3_665 3_665 ?
O9 Mn3 O16 97.95(14) . 3_665 ?
O13 Mn3 O20 91.26(13) . . ?
O12 Mn3 O20 90.71(12) 3_665 . ?
O9 Mn3 O20 92.74(12) . . ?
O16 Mn3 O20 94.57(11) 3_665 . ?
O13 Mn3 O18 86.78(11) . . ?
O12 Mn3 O18 90.00(10) 3_665 . ?
O9 Mn3 O18 86.45(9) . . ?
O16 Mn3 O18 87.44(9) 3_665 . ?
O20 Mn3 O18 177.92(10) . . ?
O14 Mn4 O11 125.99(17) . 3_665 ?
O14 Mn4 O04 94.1(3) . . ?
O11 Mn4 O04 91.9(2) 3_665 . ?
O14 Mn4 O18 93.82(11) . . ?
O11 Mn4 O18 92.68(11) 3_665 . ?
O04 Mn4 O18 166.1(5) . . ?
O14 Mn4 O03 86.3(4) . . ?
O11 Mn4 O03 147.4(4) 3_665 . ?
O04 Mn4 O03 79.7(5) . . ?
O18 Mn4 O03 89.4(3) . . ?
C7 S1 C8 102.69(17) . . ?
C19 S2 C18 102.27(16) . . ?
C32 S3 C33 102.21(17) . . ?
C44 S4 C43 103.33(18) . . ?
C57 S5 C58 102.92(17) . . ?
C69 S6 C68 102.50(18) . . ?
C82 S7 C83 102.58(17) . . ?
C94 S8 C93 103.18(17) . . ?
O2 C1 O1 124.8(4) . . ?
O2 C1 C2 118.4(3) . . ?
O1 C1 C2 116.7(4) . . ?
C3 C2 C7 119.6(3) . . ?
C3 C2 C1 117.5(3) . . ?
C7 C2 C1 122.8(4) . . ?
C2 C3 C4 120.8(4) . . ?
C5 C4 C3 119.3(4) . . ?
O02 C04 N02 116.0(18) . . ?
C4 C5 C6 121.4(4) . . ?
C5 C6 C7 120.6(4) . . ?
C6 C7 C2 118.2(4) . . ?
C6 C7 S1 121.6(3) . . ?
C2 C7 S1 120.2(3) . . ?
O03 C07 N03 132.4(16) . . ?
C9 C8 S1 107.5(2) . . ?
C10 C9 C14 120.9(4) . . ?
C10 C9 C8 119.7(4) . . ?
C14 C9 C8 119.4(4) . . ?
C9 C10 C11 117.3(4) . . ?
C9 C10 C15 122.5(4) . . ?
C11 C10 C15 120.1(4) . . ?
O04 C010 N04 133.7(17) . . ?
C12 C11 C10 123.9(4) . . ?
C11 C12 C13 118.7(4) . . ?
C11 C12 C16 119.6(5) . . ?
C13 C12 C16 121.7(4) . . ?
C12 C13 C14 119.1(4) . . ?
C12 C13 C18 120.3(4) . . ?
C14 C13 C18 120.6(4) . . ?
C9 C14 C13 120.1(4) . . ?
C9 C14 C17 120.2(4) . . ?
C13 C14 C17 119.7(4) . . ?
C13 C18 S2 108.2(2) . . ?
C20 C19 C24 117.7(3) . . ?
C20 C19 S2 121.6(3) . . ?
C24 C19 S2 120.7(2) . . ?
C21 C20 C19 121.9(4) . . ?
C22 C21 C20 120.2(4) . . ?
C23 C22 C21 119.7(4) . . ?
C22 C23 C24 122.2(4) . . ?
C23 C24 C19 118.3(3) . . ?
C23 C24 C25 117.8(3) . . ?
C19 C24 C25 123.9(3) . . ?
O3 C25 O4 123.5(3) . . ?
O3 C25 C24 119.4(3) . . ?
O4 C25 C24 117.1(3) . . ?
O6 C26 O5 124.7(3) . . ?
O6 C26 C27 118.7(3) . . ?
O5 C26 C27 116.6(3) . . ?
C28 C27 C32 118.8(3) . . ?
C28 C27 C26 118.3(3) . . ?
C32 C27 C26 122.9(3) . . ?
C27 C28 C29 122.4(4) . . ?
C30 C29 C28 118.4(4) . . ?
C31 C30 C29 120.7(4) . . ?
C30 C31 C32 121.5(4) . . ?
C31 C32 C27 118.2(3) . . ?
C31 C32 S3 121.6(3) . . ?
C27 C32 S3 120.2(3) . . ?
C34 C33 S3 108.1(2) . . ?
C35 C34 C39 118.6(4) . . ?
C35 C34 C33 121.7(4) . . ?
C39 C34 C33 119.7(4) . . ?
C36 C35 C34 120.2(4) . . ?
C36 C35 C40 118.6(5) . . ?
C34 C35 C40 121.2(4) . . ?
C37 C36 C35 121.5(5) . . ?
C36 C37 C38 119.9(4) . . ?
C36 C37 C41 117.4(5) . . ?
C38 C37 C41 122.6(5) . . ?
C37 C38 C39 119.5(4) . . ?
C37 C38 C43 121.2(4) . . ?
C39 C38 C43 119.3(4) . . ?
C38 C39 C34 120.3(4) . . ?
C38 C39 C42 121.0(4) . . ?
C34 C39 C42 118.7(4) . . ?
C38 C43 S4 106.5(2) . . ?
C49 C44 C45 118.5(4) . . ?
C49 C44 S4 120.3(3) . . ?
C45 C44 S4 121.2(3) . . ?
C46 C45 C44 120.4(4) . . ?
C47 C46 C45 121.7(4) . . ?
C46 C47 C48 118.9(5) . . ?
C49 C48 C47 120.6(4) . . ?
C48 C49 C44 119.9(4) . . ?
C48 C49 C50 115.5(4) . . ?
C44 C49 C50 124.6(4) . . ?
O8 C50 O7 124.8(4) . . ?
O8 C50 C49 117.7(4) . . ?
O7 C50 C49 117.5(4) . . ?
O10 C51 O9 124.4(3) . . ?
O10 C51 C52 118.5(3) . . ?
O9 C51 C52 117.1(3) . . ?
C53 C52 C57 119.1(3) . . ?
C53 C52 C51 117.9(3) . . ?
C57 C52 C51 122.9(3) . . ?
C54 C53 C52 122.0(4) . . ?
C55 C54 C53 118.8(4) . . ?
C54 C55 C56 120.1(4) . . ?
C55 C56 C57 122.2(4) . . ?
C56 C57 C52 117.6(3) . . ?
C56 C57 S5 122.0(3) . . ?
C52 C57 S5 120.4(3) . . ?
C59 C58 S5 106.5(3) . . ?
C64 C59 C60 119.4(4) . . ?
C64 C59 C58 120.4(4) . . ?
C60 C59 C58 120.2(4) . . ?
C61 C60 C59 119.4(4) . . ?
C61 C60 C65 121.9(4) . . ?
C59 C60 C65 118.7(4) . . ?
C62 C61 C60 121.3(4) . . ?
C62 C61 C68 118.3(4) . . ?
C60 C61 C68 120.4(4) . . ?
C61 C62 C63 117.5(4) . . ?
C61 C62 C66 122.4(4) . . ?
C63 C62 C66 120.1(4) . . ?
C64 C63 C62 123.3(4) . . ?
C63 C64 C59 119.0(4) . . ?
C63 C64 C67 118.3(4) . . ?
C59 C64 C67 122.7(4) . . ?
C61 C68 S6 106.9(3) . . ?
C70 C69 C74 117.4(4) . . ?
C70 C69 S6 122.0(3) . . ?
C74 C69 S6 120.7(3) . . ?
C69 C70 C71 122.1(4) . . ?
C72 C71 C70 119.9(4) . . ?
C73 C72 C71 119.2(4) . . ?
C72 C73 C74 122.1(4) . . ?
C73 C74 C69 119.3(4) . . ?
C73 C74 C75 117.2(4) . . ?
C69 C74 C75 123.5(4) . . ?
O12 C75 O11 125.6(4) . . ?
O12 C75 C74 117.8(4) . . ?
O11 C75 C74 116.6(4) . . ?
O13 C76 O14 123.0(4) . . ?
O13 C76 C77 119.5(4) . . ?
O14 C76 C77 117.4(4) . . ?
C78 C77 C82 119.6(4) . . ?
C78 C77 C76 116.0(4) . . ?
C82 C77 C76 124.3(4) . . ?
C79 C78 C77 120.4(4) . . ?
C78 C79 C80 120.3(4) . . ?
C81 C80 C79 119.2(4) . . ?
C80 C81 C82 122.9(4) . . ?
C81 C82 C77 117.3(3) . . ?
C81 C82 S7 121.9(3) . . ?
C77 C82 S7 120.7(3) . . ?
C84 C83 S7 108.5(3) . . ?
C89 C84 C85 121.3(4) . . ?
C89 C84 C83 120.6(4) . . ?
C85 C84 C83 118.1(4) . . ?
C84 C85 C86 117.4(4) . . ?
C84 C85 C90 121.8(4) . . ?
C86 C85 C90 120.8(4) . . ?
C87 C86 C85 123.3(4) . . ?
C86 C87 C88 118.6(4) . . ?
C86 C87 C91 119.3(4) . . ?
C88 C87 C91 122.1(4) . . ?
C87 C88 C89 120.3(4) . . ?
C87 C88 C93 119.5(4) . . ?
C89 C88 C93 120.2(4) . . ?
C84 C89 C88 119.1(4) . . ?
C84 C89 C92 122.1(4) . . ?
C88 C89 C92 118.8(4) . . ?
C88 C93 S8 106.6(3) . . ?
C95 C94 C99 118.4(3) . . ?
C95 C94 S8 121.0(3) . . ?
C99 C94 S8 120.6(3) . . ?
C96 C95 C94 120.6(4) . . ?
C95 C96 C97 120.6(4) . . ?
C98 C97 C96 120.2(4) . . ?
C97 C98 C99 121.2(4) . . ?
C98 C99 C94 118.9(3) . . ?
C98 C99 C100 118.7(3) . . ?
C94 C99 C100 122.4(3) . . ?
O15 C100 O16 123.9(3) . . ?
O15 C100 C99 118.5(3) . . ?
O16 C100 C99 117.6(4) . . ?
C01 N01 C02 126.1(10) . . ?
C01 N01 C03 121.3(10) . . ?
C02 N01 C03 110.0(11) . . ?
C05 N02 C04 134.0(10) . . ?
C05 N02 C06 118.1(10) . . ?
C04 N02 C06 107.4(10) . . ?
C08 N03 C07 146.1(15) . . ?
C08 N03 C09 107.4(8) . . ?
C07 N03 C09 100.7(19) . . ?
C010 N04 C012 124.4(10) . . ?
C010 N04 C011 121.0(10) . . ?
C012 N04 C011 113.9(11) . . ?
O01 C01 N01 149.7(14) . . ?

loop_
_geom_bond_atom_site_label_1
_geom_bond_atom_site_label_2
_geom_bond_distance
_geom_bond_site_symmetry_2
_geom_bond_publ_flag
O19 Mn1 2.160(3) . ?
O1 C1 1.253(4) . ?
O1 Mn1 2.131(3) . ?
O2 C1 1.245(4) . ?
O02 C04 1.215(11) . ?
O02 Mn2 2.146(5) . ?
O3 C25 1.244(4) . ?
O3 Mn2 2.081(2) 3_766 ?
O03 C07 1.237(18) . ?
O03 Mn4 2.158(10) . ?
O4 C25 1.253(4) . ?
O4 Mn1 2.144(3) 3_766 ?
O04 C010 1.185(17) . ?
O04 Mn4 2.131(8) . ?
O5 C26 1.271(4) . ?
O5 Mn1 2.124(3) . ?
O6 C26 1.237(4) . ?
O7 C50 1.248(5) . ?
O7 Mn2 2.074(3) 3_766 ?
O8 C50 1.236(5) . ?
O8 Mn1 2.143(3) 3_766 ?
O01 C01 1.018(8) . ?
O01 Mn2 2.126(4) . ?
O9 C51 1.265(4) . ?
O9 Mn3 2.134(3) . ?
O10 C51 1.245(4) . ?
O11 C75 1.259(5) . ?
O11 Mn4 2.065(3) 3_665 ?
O12 C75 1.227(5) . ?
O12 Mn3 2.133(3) 3_665 ?
O13 C76 1.226(5) . ?
O13 Mn3 2.132(3) . ?
O14 C76 1.271(5) . ?
O14 Mn4 2.055(3) . ?
O15 C100 1.244(4) . ?
O16 C100 1.259(4) . ?
O16 Mn3 2.146(3) 3_665 ?
O17 Mn2 2.193(2) . ?
O17 Mn1 2.349(2) . ?
O18 Mn4 2.156(3) . ?
O18 Mn3 2.363(2) . ?
O20 Mn3 2.180(3) . ?
Mn1 O8 2.143(3) 3_766 ?
Mn1 O4 2.144(3) 3_766 ?
Mn2 O7 2.074(3) 3_766 ?
Mn2 O3 2.081(2) 3_766 ?
Mn3 O12 2.133(3) 3_665 ?
Mn3 O16 2.146(3) 3_665 ?
Mn4 O11 2.065(3) 3_665 ?
S1 C7 1.769(4) . ?
S1 C8 1.825(3) . ?
S2 C19 1.766(3) . ?
S2 C18 1.839(3) . ?
S3 C32 1.766(4) . ?
S3 C33 1.826(4) . ?
S4 C44 1.771(4) . ?
S4 C43 1.838(3) . ?
S5 C57 1.771(4) . ?
S5 C58 1.836(4) . ?
S6 C69 1.779(4) . ?
S6 C68 1.835(4) . ?
S7 C82 1.775(4) . ?
S7 C83 1.820(4) . ?
S8 C94 1.761(4) . ?
S8 C93 1.821(4) . ?
C1 C2 1.507(5) . ?
C2 C3 1.390(5) . ?
C2 C7 1.401(5) . ?
C02 N01 1.389(10) . ?
C3 C4 1.392(5) . ?
C03 N01 1.494(10) . ?
C4 C5 1.350(6) . ?
C04 N02 1.348(19) . ?
C5 C6 1.379(5) . ?
C05 N02 1.301(10) . ?
C6 C7 1.401(5) . ?
C06 N02 1.355(11) . ?
C07 N03 1.419(13) . ?
C8 C9 1.518(5) . ?
C08 N03 1.315(12) . ?
C9 C10 1.374(6) . ?
C9 C14 1.406(5) . ?
C10 C11 1.402(6) . ?
C10 C15 1.525(6) . ?
C010 N04 1.345(12) . ?
C11 C12 1.361(6) . ?
C011 N04 1.504(10) . ?
C12 C13 1.403(6) . ?
C12 C16 1.527(6) . ?
C012 N04 1.493(10) . ?
C13 C14 1.407(5) . ?
C13 C18 1.489(5) . ?
C14 C17 1.499(6) . ?
C19 C20 1.401(4) . ?
C19 C24 1.412(5) . ?
C20 C21 1.370(5) . ?
C21 C22 1.369(6) . ?
C22 C23 1.356(6) . ?
C23 C24 1.405(5) . ?
C24 C25 1.482(5) . ?
C26 C27 1.495(5) . ?
C27 C28 1.376(5) . ?
C27 C32 1.413(5) . ?
C28 C29 1.383(6) . ?
C29 C30 1.376(6) . ?
C30 C31 1.370(5) . ?
C31 C32 1.389(5) . ?
C33 C34 1.504(5) . ?
C34 C35 1.380(6) . ?
C34 C39 1.404(5) . ?
C35 C36 1.378(6) . ?
C35 C40 1.542(6) . ?
C36 C37 1.367(6) . ?
C37 C38 1.374(6) . ?
C37 C41 1.544(6) . ?
C38 C39 1.399(5) . ?
C38 C43 1.521(5) . ?
C39 C42 1.508(5) . ?
C44 C49 1.391(5) . ?
C44 C45 1.402(5) . ?
C45 C46 1.385(6) . ?
C46 C47 1.332(6) . ?
C47 C48 1.421(6) . ?
C48 C49 1.379(6) . ?
C49 C50 1.506(5) . ?
C51 C52 1.505(5) . ?
C52 C53 1.385(5) . ?
C52 C57 1.402(5) . ?
C53 C54 1.377(6) . ?
C54 C55 1.368(6) . ?
C55 C56 1.371(5) . ?
C56 C57 1.391(5) . ?
C58 C59 1.523(5) . ?
C59 C64 1.381(6) . ?
C59 C60 1.419(5) . ?
C60 C61 1.388(5) . ?
C60 C65 1.533(6) . ?
C61 C62 1.380(5) . ?
C61 C68 1.521(5) . ?
C62 C63 1.387(5) . ?
C62 C66 1.489(5) . ?
C63 C64 1.370(5) . ?
C64 C67 1.520(5) . ?
C69 C70 1.372(5) . ?
C69 C74 1.400(5) . ?
C70 C71 1.384(5) . ?
C71 C72 1.358(6) . ?
C72 C73 1.352(5) . ?
C73 C74 1.386(5) . ?
C74 C75 1.518(5) . ?
C76 C77 1.490(5) . ?
C77 C78 1.398(5) . ?
C77 C82 1.402(5) . ?
C78 C79 1.371(6) . ?
C79 C80 1.373(6) . ?
C80 C81 1.364(5) . ?
C81 C82 1.387(5) . ?
C83 C84 1.516(5) . ?
C84 C89 1.395(5) . ?
C84 C85 1.396(5) . ?
C85 C86 1.398(5) . ?
C85 C90 1.474(5) . ?
C86 C87 1.375(5) . ?
C87 C88 1.391(6) . ?
C87 C91 1.504(6) . ?
C88 C89 1.416(5) . ?
C88 C93 1.519(5) . ?
C89 C92 1.502(6) . ?
C94 C95 1.404(5) . ?
C94 C99 1.411(5) . ?
C95 C96 1.368(5) . ?
C96 C97 1.375(6) . ?
C97 C98 1.356(6) . ?
C98 C99 1.399(5) . ?
C99 C100 1.490(5) . ?
N01 C01 1.221(8) . ?
N03 C09 1.513(9) . ?
